data_1562807
loop_
_publ_author_name
'Nichols, Eric J.'
'Shi, Jiawanjun'
'Huq, Ashfia'
'Vogel, Sven C.'
'Misture, Scott T.'

_publ_section_title
;
 Controlling structure distortions in 3-layer ferroelectric Aurivillius
 oxides
;
_journal_name_full 'Journal of Solid State Chemistry'
_journal_page_first 475
_journal_page_last 482
_journal_paper_doi 10.1016/j.jssc.2012.09.025
_journal_volume 197
_journal_year 2013
_chemical_formula_sum 'Ba0.04 Bi0.17 O Sr0.12 Ta0.17 Ti0.08'
_chemical_formula_weight 101.65
_space_group_IT_number 41
_space_group_name_Hall 'B -2ab 2'
_space_group_name_H-M_alt 'B 2 e b'
_symmetry_cell_setting orthorhombic
_symmetry_space_group_name_H-M 'B 2 e b'
_cell_angle_alpha 90.0
_cell_angle_beta 90.0
_cell_angle_gamma 90.0
_cell_formula_units_Z 48
_cell_length_a 5.5251(5)
_cell_length_b 5.5252(5)
_cell_length_c 33.44076(30)
_cell_measurement_temperature 298
_cell_volume 1020.86(13)
_computing_structure_refinement GSAS
_diffrn_ambient_temperature 298
_diffrn_measurement_device_type 'Siemens D500'
_diffrn_radiation_type 'Cu K\a~1~'
_diffrn_radiation_wavelength 1.5406
_pd_meas_scan_method cont
_pd_phase_name Bi2Sr1.5Ba0.5Ta2TiO12
_pd_proc_ls_prof_R_factor 0.0250
_pd_proc_ls_prof_wR_factor 0.0339
_refine_ls_goodness_of_fit_all 1.55
_refine_ls_matrix_type full
_refine_ls_number_parameters 100
_refine_ls_number_restraints 0
_refine_ls_shift/su_max 0.04
_refine_ls_shift/su_mean 0.01
_cod_data_source_file Bi2Sr15BaTa2TiO12.cif
_cod_data_source_block Bi2Sr1.5Ba0.5Ta2TiO12
_cod_original_sg_symbol_H-M 'B 2 c b'
_cod_database_code 1562807

loop_
_symmetry_equiv_pos_site_id
_symmetry_equiv_pos_as_xyz
1 +x,+y,+z
2 +x,-y,-z
3 +x,-y+1/2,+z+1/2
4 +x,+y+1/2,-z+1/2
101 +x+1/2,+y,+z+1/2
102 +x+1/2,-y,-z+1/2
103 +x+1/2,-y+1/2,+z
104 +x+1/2,+y+1/2,-z

loop_
_atom_site_type_symbol
_atom_site_label
_atom_site_fract_x
_atom_site_fract_y
_atom_site_fract_z
_atom_site_occupancy
_atom_site_thermal_displace_type
_atom_site_U_iso_or_equiv
_atom_site_symmetry_multiplicity
Bi Bi1_1 1.01043(5) -0.00054(5) 0.21407(5) 0.890(14) Uiso 0.0160(4) 8
Sr Sr1_1 0.99232(6) -0.0255(6) 0.1917(6) 0.139(12) Uiso 0.0160(4) 8
Ba Ba1_1 0.99232(6) -0.0255(6) 0.1917(6) -0.029(14) Uiso 0.0160(4) 8
Bi Bi2_1 0.00000 1.00541(6) 0.06417(6) 0.110(14) Uiso 0.0140(4) 8
Sr Sr2_1 0.00000 1.00541(6) 0.06417(6) 0.611(12) Uiso 0.0140(4) 8
Ba Ba2_1 0.00000 1.00541(6) 0.06417(6) 0.279(14) Uiso 0.0140(4) 8
Ta Ta1_1 0.01408(5) 0.99857(5) 0.37362(5) 0.7467(22) Uiso 0.0022(4) 8
Ti Ti1_1 0.01408(5) 0.99857(5) 0.37362(5) 0.2533(22) Uiso 0.0022(4) 8
Ta Ta2_1 0.00842(33) 0.0 0.5 0.507(4) Uiso -0.0061(10) 4
Ti Ti2_1 0.00842(33) 0.0 0.5 0.493(4) Uiso -0.0061(10) 4
O O1 0.72092(13) 0.2816(10) -0.00081(18) 1.0 Uiso 0.0098(6) 8
O O2 0.25762(11) 0.2506(14) 0.24806(15) 1.0 Uiso 0.0093(4) 8
O O3 -0.00368(15) 1.0107(14) 0.44177(5) 1.0 Uiso 0.0119(6) 8
O O4 1.00892(19) 0.9821(17) 0.31831(7) 1.0 Uiso 0.0197(8) 8
O O5 0.26012(12) 0.2603(9) 0.11520(9) 1.0 Uiso 0.0053(5) 8
O O6 0.24332(14) 0.2380(9) 0.87977(10) 1.0 Uiso 0.0071(6) 8

loop_
_atom_type_symbol
_atom_type_number_in_cell
Bi 8.0
Sr 6.0
Ba 2.0
Ti 4.0
O 48.0
Ta 8.0
